data_7216315
loop_
_publ_author_name
'Hu, Chunhua'
'Li, Qi'
'Englert, Ulli'

_publ_section_title
;
 Structural trends in one and two dimensional coordination polymers of
 cadmium(ii) with halide bridges and pyridine-type ligands
;
_journal_issue 94
_journal_name_full CrystEngComm
_journal_page_first 519
_journal_paper_doi 10.1039/b314522k
_journal_volume 5
_journal_year 2003
_chemical_formula_sum 'C10 H10 Cd Cl2 N2'
_chemical_formula_weight 341.50
_chemical_name_common 'catena-(bis(mu-chloro)-bis(pyridine)-cadmium(ii)) (Compound 1)'
_chemical_name_systematic
;
catena-[bis(\m-chloro)-bis(pyridine)-cadmium(ii)] (Compound 1)
;
_space_group_IT_number 14
_symmetry_cell_setting monoclinic
_symmetry_space_group_name_Hall '-P 2yn'
_symmetry_space_group_name_H-M 'P 1 21/n 1'
_atom_sites_solution_hydrogens geom
_atom_sites_solution_primary direct
_atom_sites_solution_secondary difmap
_audit_creation_date 30-OCT-03
_audit_creation_method SHELXTL
_audit_update_record ' ?'
_cell_angle_alpha 90.00
_cell_angle_beta 91.562(4)
_cell_angle_gamma 90.00
_cell_formula_units_Z 2
_cell_length_a 3.8233(7)
_cell_length_b 8.6525(15)
_cell_length_c 17.748(3)
_cell_measurement_reflns_used 7842
_cell_measurement_temperature 293(2)
_cell_measurement_theta_max 28.29
_cell_measurement_theta_min 2.30
_cell_volume 586.91(18)
_computing_cell_refinement 'SMART (Bruker, 2001)'
_computing_data_collection 'SMART (Bruker, 2001)'
_computing_data_reduction 'SAINT+ (Bruker, 1999)'
_computing_molecular_graphics 'PLATON (Spek, 2003)'
_computing_publication_material 'SHELXTL (Sheldrick, 1998)'
_computing_structure_refinement 'SHELXTL (Sheldrick, 1998)'
_computing_structure_solution 'SHELXTL (Sheldrick, 1998)'
_diffrn_ambient_temperature 293(2)
_diffrn_measured_fraction_theta_full 0.999
_diffrn_measured_fraction_theta_max 0.999
_diffrn_measurement_device_type 'Bruker SMART APEX CCD diffractometer'
_diffrn_measurement_method 'omega scans'
_diffrn_radiation_monochromator graphite
_diffrn_radiation_source 'fine-focus sealed tube'
_diffrn_radiation_type MoK\a
_diffrn_radiation_wavelength 0.71073
_diffrn_reflns_av_R_equivalents 0.0324
_diffrn_reflns_av_sigmaI/netI 0.0232
_diffrn_reflns_limit_h_max 5
_diffrn_reflns_limit_h_min -5
_diffrn_reflns_limit_k_max 11
_diffrn_reflns_limit_k_min -11
_diffrn_reflns_limit_l_max 23
_diffrn_reflns_limit_l_min -23
_diffrn_reflns_number 7842
_diffrn_reflns_theta_full 28.29
_diffrn_reflns_theta_max 28.29
_diffrn_reflns_theta_min 2.30
_diffrn_standards_decay_% 0
_exptl_absorpt_coefficient_mu 2.282
_exptl_absorpt_correction_T_max 1.000000
_exptl_absorpt_correction_T_min 0.875010
_exptl_absorpt_correction_type empirical
_exptl_absorpt_process_details 'SADABS (1996)'
_exptl_crystal_colour colourless
_exptl_crystal_density_diffrn 1.932
_exptl_crystal_density_method 'not measured'
_exptl_crystal_description needle
_exptl_crystal_F_000 332
_exptl_crystal_size_max 0.25
_exptl_crystal_size_mid 0.05
_exptl_crystal_size_min 0.04
_refine_diff_density_max 0.531
_refine_diff_density_min -0.311
_refine_diff_density_rms 0.068
_refine_ls_extinction_method none
_refine_ls_goodness_of_fit_ref 1.040
_refine_ls_hydrogen_treatment constr
_refine_ls_matrix_type full
_refine_ls_number_parameters 70
_refine_ls_number_reflns 1457
_refine_ls_number_restraints 0
_refine_ls_restrained_S_all 1.040
_refine_ls_R_factor_all 0.0274
_refine_ls_R_factor_gt 0.0219
_refine_ls_shift/su_max 0.000
_refine_ls_shift/su_mean 0.000
_refine_ls_structure_factor_coef Fsqd
_refine_ls_weighting_details 'calc w=1/[\s^2^(Fo^2^)+(0.0244P)^2^+0.0534P] where P=(Fo^2^+2Fc^2^)/3'
_refine_ls_weighting_scheme calc
_refine_ls_wR_factor_gt 0.0483
_refine_ls_wR_factor_ref 0.0496
_reflns_number_gt 1252
_reflns_number_total 1457
_reflns_threshold_expression >2sigma(I)
_cod_data_source_file b314522k.txt
_cod_data_source_block hc135
_cod_original_sg_symbol_H-M P21/n
_cod_database_code 7216315

loop_
_symmetry_equiv_pos_as_xyz
'x, y, z'
'-x+1/2, y+1/2, -z+1/2'
'-x, -y, -z'
'x-1/2, -y-1/2, z-1/2'

loop_
_atom_site_label
_atom_site_type_symbol
_atom_site_fract_x
_atom_site_fract_y
_atom_site_fract_z
_atom_site_U_iso_or_equiv
_atom_site_adp_type
_atom_site_occupancy
_atom_site_symmetry_multiplicity
_atom_site_calc_flag
_atom_site_refinement_flags
Cd Cd 0.0000 0.0000 0.0000 0.03077(8) Uani 1 2 d S
Cl Cl 0.50928(14) -0.13917(6) 0.07810(3) 0.03513(13) Uani 1 1 d .
N N 0.0236(5) 0.2025(2) 0.08786(10) 0.0348(4) Uani 1 1 d .
C1 C -0.0559(6) 0.1765(3) 0.15949(13) 0.0425(6) Uani 1 1 d .
H1 H -0.1296 0.0724 0.1739 0.055 Uiso 1 1 calc R
C2 C -0.0389(7) 0.2888(3) 0.21365(14) 0.0528(7) Uani 1 1 d .
H2 H -0.0997 0.2652 0.2657 0.069 Uiso 1 1 calc R
C3 C 0.0637(8) 0.4341(4) 0.19437(17) 0.0565(7) Uani 1 1 d .
H3 H 0.0792 0.5161 0.2324 0.074 Uiso 1 1 calc R
C4 C 0.1452(8) 0.4636(3) 0.1207(2) 0.0566(8) Uani 1 1 d .
H4 H 0.2168 0.5673 0.1051 0.074 Uiso 1 1 calc R
C5 C 0.1240(6) 0.3447(3) 0.06963(14) 0.0455(6) Uani 1 1 d .
H5 H 0.1857 0.3654 0.0174 0.059 Uiso 1 1 calc R

loop_
_atom_site_aniso_label
_atom_site_aniso_U_11
_atom_site_aniso_U_22
_atom_site_aniso_U_33
_atom_site_aniso_U_23
_atom_site_aniso_U_13
_atom_site_aniso_U_12
Cd 0.03438(13) 0.02925(12) 0.02873(12) -0.00246(9) 0.00191(8) -0.00441(9)
Cl 0.0371(3) 0.0352(3) 0.0331(3) 0.0063(2) 0.0017(2) -0.0047(2)
N 0.0393(10) 0.0307(10) 0.0344(10) -0.0032(8) 0.0003(8) -0.0022(8)
C1 0.0498(14) 0.0430(14) 0.0345(12) -0.0018(10) 0.0007(10) -0.0045(11)
C2 0.0567(16) 0.0641(18) 0.0376(13) -0.0125(13) 0.0039(12) -0.0030(14)
C3 0.0518(16) 0.0524(16) 0.0654(18) -0.0297(15) 0.0001(14) -0.0020(14)
C4 0.0596(18) 0.0319(13) 0.078(2) -0.0097(13) 0.0039(15) -0.0067(12)
C5 0.0535(15) 0.0351(13) 0.0481(14) 0.0004(11) 0.0052(12) -0.0033(11)

loop_
_atom_type_symbol
_atom_type_description
_atom_type_scat_dispersion_real
_atom_type_scat_dispersion_imag
_atom_type_scat_source
C C 0.0033 0.0016 'International Tables Vol C Tables 4.2.6.8 and 6.1.1.4'
H H 0.0000 0.0000 'International Tables Vol C Tables 4.2.6.8 and 6.1.1.4'
N N 0.0061 0.0033 'International Tables Vol C Tables 4.2.6.8 and 6.1.1.4'
Cl Cl 0.1484 0.1585 'International Tables Vol C Tables 4.2.6.8 and 6.1.1.4'
Cd Cd -0.8075 1.2024 'International Tables Vol C Tables 4.2.6.8 and 6.1.1.4'

loop_
_geom_angle_atom_site_label_1
_geom_angle_atom_site_label_2
_geom_angle_atom_site_label_3
_geom_angle
_geom_angle_site_symmetry_1
_geom_angle_site_symmetry_3
N Cd N 180.00(13) 3 .
N Cd Cl 88.70(5) 3 3
N Cd Cl 91.30(5) . 3
N Cd Cl 91.30(5) 3 .
N Cd Cl 88.70(5) . .
Cl Cd Cl 180.00(3) 3 .
N Cd Cl 90.38(5) 3 3_655
N Cd Cl 89.62(5) . 3_655
Cl Cd Cl 92.32(2) 3 3_655
Cl Cd Cl 87.68(2) . 3_655
N Cd Cl 89.62(5) 3 1_455
N Cd Cl 90.38(5) . 1_455
Cl Cd Cl 87.68(2) 3 1_455
Cl Cd Cl 92.32(2) . 1_455
Cl Cd Cl 180.00(3) 3_655 1_455
Cd Cl Cd 92.32(2) . 1_655
C5 N C1 117.5(2) . .
C5 N Cd 122.33(15) . .
C1 N Cd 120.12(15) . .
N C1 C2 122.8(2) . .
N C1 H1 118.6 . .
C2 C1 H1 118.6 . .
C3 C2 C1 119.2(3) . .
C3 C2 H2 120.4 . .
C1 C2 H2 120.4 . .
C2 C3 C4 119.0(3) . .
C2 C3 H3 120.5 . .
C4 C3 H3 120.5 . .
C5 C4 C3 118.5(3) . .
C5 C4 H4 120.7 . .
C3 C4 H4 120.7 . .
N C5 C4 123.0(2) . .
N C5 H5 118.5 . .
C4 C5 H5 118.5 . .

loop_
_geom_bond_atom_site_label_1
_geom_bond_atom_site_label_2
_geom_bond_distance
_geom_bond_site_symmetry_2
Cd N 2.3456(18) 3
Cd N 2.3456(18) .
Cd Cl 2.6487(6) 3
Cd Cl 2.6487(6) .
Cd Cl 2.6520(6) 3_655
Cd Cl 2.6520(6) 1_455
Cl Cd 2.6520(6) 1_655
N C5 1.331(3) .
N C1 1.334(3) .
C1 C2 1.367(3) .
C1 H1 0.9800 .
C2 C3 1.363(4) .
C2 H2 0.9800 .
C3 C4 1.376(4) .
C3 H3 0.9800 .
C4 C5 1.372(4) .
C4 H4 0.9800 .
C5 H5 0.9800 .
